data_7706211
loop_
_publ_author_name
'Izod, Keith'
'Watson, James M.'
'Harrington, Ross W.'
'Clegg, William'

_publ_section_title
;
 Phosphido-bis(borane) complexes of the alkaline earth metals.
;
_journal_issue 3
_journal_name_full 'Dalton transactions (Cambridge, England : 2003)'
_journal_page_first 1019
_journal_page_last 1024
_journal_paper_doi 10.1039/d0dt03895d
_journal_volume 50
_journal_year 2021
_chemical_formula_moiety 'C24 H48 Mg O6 2+,2 C13 H30 B2 P Si2 -,C4 H8 O'
_chemical_formula_sum 'C54 H116 B4 Mg O7 P2 Si4'
_chemical_formula_weight 1119.31
_space_group_crystal_system monoclinic
_space_group_IT_number 14
_space_group_name_Hall '-P 2ybc'
_space_group_name_H-M_alt 'P 1 21/c 1'
_atom_sites_solution_hydrogens mixed
_atom_sites_solution_primary dual
_atom_sites_solution_secondary difmap
_audit_creation_method SHELXL-2018/3
_audit_update_record
;
2020-12-03 deposited with the CCDC.	2020-12-14 downloaded from the CCDC.
;
_cell_angle_alpha 90
_cell_angle_beta 91.103(4)
_cell_angle_gamma 90
_cell_formula_units_Z 2
_cell_length_a 13.2927(5)
_cell_length_b 11.0851(4)
_cell_length_c 23.1860(9)
_cell_measurement_reflns_used 6666
_cell_measurement_temperature 150(2)
_cell_measurement_theta_max 28.55
_cell_measurement_theta_min 2.98
_cell_volume 3415.8(2)
_computing_cell_refinement
;
CrysAlisPro, Oxford Diffraction Ltd.,
Version 1.171.33.66 (release 28-04-2010 CrysAlis171 .NET)
(compiled Apr 28 2010,14:27:37)
;
_computing_data_collection
;
CrysAlisPro, Oxford Diffraction Ltd.,
Version 1.171.33.66 (release 28-04-2010 CrysAlis171 .NET)
(compiled Apr 28 2010,14:27:37)
;
_computing_data_reduction
;
CrysAlisPro, Oxford Diffraction Ltd.,
Version 1.171.33.66 (release 28-04-2010 CrysAlis171 .NET)
(compiled Apr 28 2010,14:27:37)
;
_computing_molecular_graphics 'Bruker SHELXTL'
_computing_publication_material 'SHELXL and local programs'
_computing_structure_refinement 'SHELXL-2018/3 (Sheldrick, 2018)'
_computing_structure_solution 'SHELXT 2018/2 (Sheldrick, 2018)'
_diffrn_ambient_temperature 150(2)
_diffrn_detector_area_resol_mean 10.3968
_diffrn_measured_fraction_theta_full 0.924
_diffrn_measured_fraction_theta_max 0.751
_diffrn_measurement_device_type 'Oxford Diffraction Gemini A Ultra diffractometer'
_diffrn_measurement_method '\w scans'
_diffrn_radiation_type MoK\a
_diffrn_radiation_wavelength 0.71073
_diffrn_reflns_av_R_equivalents 0.0246
_diffrn_reflns_av_unetI/netI 0.0460
_diffrn_reflns_Laue_measured_fraction_full 0.924
_diffrn_reflns_Laue_measured_fraction_max 0.751
_diffrn_reflns_limit_h_max 15
_diffrn_reflns_limit_h_min -17
_diffrn_reflns_limit_k_max 13
_diffrn_reflns_limit_k_min -14
_diffrn_reflns_limit_l_max 30
_diffrn_reflns_limit_l_min -27
_diffrn_reflns_number 13948
_diffrn_reflns_point_group_measured_fraction_full 0.924
_diffrn_reflns_point_group_measured_fraction_max 0.751
_diffrn_reflns_theta_full 25.242
_diffrn_reflns_theta_max 28.611
_diffrn_reflns_theta_min 2.986
_diffrn_source 'Enhance (Mo) X-ray Source'
_exptl_absorpt_coefficient_mu 0.186
_exptl_absorpt_correction_T_max 1.000
_exptl_absorpt_correction_T_min 0.952
_exptl_absorpt_correction_type multi-scan
_exptl_absorpt_process_details
;
CrysAlisPro, Oxford Diffraction Ltd.,
Version 1.171.33.66 (release 28-04-2010 CrysAlis171 .NET)
(compiled Apr 28 2010,14:27:37)
Empirical absorption correction using spherical harmonics,
 implemented in SCALE3 ABSPACK scaling algorithm.
;
_exptl_crystal_colour colourless
_exptl_crystal_density_diffrn 1.088
_exptl_crystal_density_method 'not measured'
_exptl_crystal_description block
_exptl_crystal_F_000 1228
_exptl_crystal_recrystallization_method 'Re-crystallisation from solvent: toluene and THF'
_exptl_crystal_size_max 0.300
_exptl_crystal_size_mid 0.270
_exptl_crystal_size_min 0.240
_refine_diff_density_max 0.358
_refine_diff_density_min -0.256
_refine_diff_density_rms 0.038
_refine_ls_extinction_method none
_refine_ls_goodness_of_fit_ref 0.970
_refine_ls_hydrogen_treatment mixed
_refine_ls_matrix_type full
_refine_ls_number_parameters 425
_refine_ls_number_reflns 6567
_refine_ls_number_restraints 337
_refine_ls_restrained_S_all 0.968
_refine_ls_R_factor_all 0.0562
_refine_ls_R_factor_gt 0.0344
_refine_ls_shift/su_max 0.001
_refine_ls_shift/su_mean 0.000
_refine_ls_structure_factor_coef Fsqd
_refine_ls_weighting_details 'w=1/[\s^2^(Fo^2^)+(0.0469P)^2^] where P=(Fo^2^+2Fc^2^)/3'
_refine_ls_weighting_scheme calc
_refine_ls_wR_factor_gt 0.0822
_refine_ls_wR_factor_ref 0.0861
_reflns_Friedel_coverage 0.000
_reflns_number_gt 4568
_reflns_number_total 6567
_reflns_threshold_expression 'I > 2\s(I)'
_cod_data_source_file d0dt03895d2.cif
_cod_data_source_block ki470
_cod_depositor_comments 'Adding full bibliography for 7706210--7706214.cif.'
_cod_original_sg_symbol_H-M 'P 21/c'
_cod_database_code 7706211
_shelx_shelxl_version_number 2018/3
_shelx_space_group_comment
;
The symmetry employed for this shelxl refinement is uniquely defined
by the following loop, which should always be used as a source of
symmetry information in preference to the above space-group names.
They are only intended as comments.
;
_shelx_estimated_absorpt_t_min 0.946
_shelx_estimated_absorpt_t_max 0.957

loop_
_space_group_symop_operation_xyz
'x, y, z'
'-x, y+1/2, -z+1/2'
'-x, -y, -z'
'x, -y-1/2, z-1/2'

loop_
_atom_site_label
_atom_site_type_symbol
_atom_site_fract_x
_atom_site_fract_y
_atom_site_fract_z
_atom_site_U_iso_or_equiv
_atom_site_adp_type
_atom_site_occupancy
_atom_site_site_symmetry_order
_atom_site_calc_flag
_atom_site_refinement_flags_posn
_atom_site_refinement_flags_adp
_atom_site_refinement_flags_occupancy
_atom_site_disorder_assembly
_atom_site_disorder_group
P1 P 0.75780(3) 0.01237(4) 0.64757(2) 0.02397(11) Uani 1 1 d . . . . .
B1 B 0.68952(17) -0.1418(2) 0.63791(11) 0.0403(5) Uani 1 1 d . . . . .
H1A H 0.6682(13) -0.1818(18) 0.6812(9) 0.055(6) Uiso 1 1 d . . . . .
H1B H 0.6226(14) -0.1207(17) 0.6127(8) 0.055(6) Uiso 1 1 d . . . . .
H1C H 0.7439(13) -0.2022(18) 0.6145(8) 0.049(5) Uiso 1 1 d . . . . .
B2 B 0.76240(19) 0.1086(2) 0.57790(9) 0.0422(6) Uani 1 1 d . . . . .
H2A H 0.8055(14) 0.0550(19) 0.5421(8) 0.057(6) Uiso 1 1 d . . . . .
H2B H 0.8037(13) 0.1992(18) 0.5897(8) 0.048(5) Uiso 1 1 d . . . . .
H2C H 0.6816(14) 0.1202(17) 0.5688(8) 0.051(5) Uiso 1 1 d . . . . .
C1 C 0.88114(11) -0.00530(13) 0.68496(6) 0.0204(3) Uani 1 1 d . . . . .
H1 H 0.896347 0.076757 0.700789 0.024 Uiso 1 1 calc R U . . .
Si1 Si 0.87866(4) -0.10567(4) 0.75064(2) 0.03072(13) Uani 1 1 d . . . . .
C2 C 0.76374(15) -0.08913(19) 0.79437(8) 0.0508(5) Uani 1 1 d . . . . .
H2D H 0.758670 -0.005827 0.808158 0.076 Uiso 1 1 calc R U . . .
H2E H 0.767696 -0.144082 0.827443 0.076 Uiso 1 1 calc R U . . .
H2F H 0.704268 -0.108772 0.770554 0.076 Uiso 1 1 calc R U . . .
C3 C 0.89172(16) -0.26722(16) 0.73080(9) 0.0495(5) Uani 1 1 d . . . . .
H3A H 0.838942 -0.288977 0.702592 0.074 Uiso 1 1 calc R U . . .
H3B H 0.885248 -0.317289 0.765363 0.074 Uiso 1 1 calc R U . . .
H3C H 0.957863 -0.280607 0.713973 0.074 Uiso 1 1 calc R U . . .
C4 C 0.98428(16) -0.0656(2) 0.80182(8) 0.0551(6) Uani 1 1 d . . . . .
H4A H 1.048580 -0.074198 0.782254 0.083 Uiso 1 1 calc R U . . .
H4B H 0.983156 -0.119662 0.835246 0.083 Uiso 1 1 calc R U . . .
H4C H 0.976318 0.017978 0.814717 0.083 Uiso 1 1 calc R U . . .
Si2 Si 0.98684(3) -0.03572(5) 0.63335(2) 0.03214(13) Uani 1 1 d . . . . .
C5 C 1.02237(15) 0.1052(2) 0.59528(9) 0.0546(6) Uani 1 1 d . . . . .
H5A H 1.076989 0.088058 0.568692 0.082 Uiso 1 1 calc R U . . .
H5B H 1.044876 0.165634 0.623561 0.082 Uiso 1 1 calc R U . . .
H5C H 0.963978 0.136255 0.573511 0.082 Uiso 1 1 calc R U . . .
C6 C 1.10530(13) -0.0813(2) 0.67225(9) 0.0512(6) Uani 1 1 d . . . . .
H6A H 1.159764 -0.088849 0.644589 0.077 Uiso 1 1 calc R U . . .
H6B H 1.095031 -0.159025 0.691431 0.077 Uiso 1 1 calc R U . . .
H6C H 1.123197 -0.020042 0.701129 0.077 Uiso 1 1 calc R U . . .
C7 C 0.95767(15) -0.15759(19) 0.58036(8) 0.0492(5) Uani 1 1 d . . . . .
H7A H 0.898494 -0.134832 0.556959 0.074 Uiso 1 1 calc R U . . .
H7B H 0.943866 -0.232760 0.600998 0.074 Uiso 1 1 calc R U . . .
H7C H 1.015304 -0.169317 0.555234 0.074 Uiso 1 1 calc R U . . .
C8 C 0.68368(11) 0.10565(15) 0.69614(7) 0.0250(4) Uani 1 1 d . . . . .
C9 C 0.72352(12) 0.19776(15) 0.72986(7) 0.0298(4) Uani 1 1 d . . . . .
H9 H 0.793835 0.212885 0.729219 0.036 Uiso 1 1 calc R U . . .
C10 C 0.66403(13) 0.26783(16) 0.76421(8) 0.0350(4) Uani 1 1 d . . . . .
H10 H 0.693655 0.329457 0.787392 0.042 Uiso 1 1 calc R U . . .
C11 C 0.56165(13) 0.24915(18) 0.76521(8) 0.0386(5) Uani 1 1 d . . . . .
H11 H 0.520426 0.296907 0.789239 0.046 Uiso 1 1 calc R U . . .
C12 C 0.52014(13) 0.16072(19) 0.73106(8) 0.0430(5) Uani 1 1 d . . . . .
H12 H 0.449401 0.148405 0.730755 0.052 Uiso 1 1 calc R U . . .
C13 C 0.58008(12) 0.08923(17) 0.69705(8) 0.0365(4) Uani 1 1 d . . . . .
H13 H 0.549990 0.027853 0.673907 0.044 Uiso 1 1 calc R U . . .
Mg1 Mg 0.500000 0.500000 0.500000 0.01767(16) Uani 1 2 d DS . P . .
O1 O 0.59327(7) 0.49822(9) 0.57279(4) 0.0226(2) Uani 1 1 d . . . . .
C14 C 0.57396(11) 0.55950(15) 0.62731(6) 0.0256(4) Uani 1 1 d . . . . .
H14A H 0.507645 0.535509 0.642291 0.031 Uiso 1 1 calc R U . . .
H14B H 0.574636 0.648100 0.621983 0.031 Uiso 1 1 calc R U . . .
C15 C 0.65722(13) 0.52109(18) 0.66835(8) 0.0392(5) Uani 1 1 d . . . . .
H15A H 0.637126 0.449866 0.691165 0.047 Uiso 1 1 calc R U . . .
H15B H 0.676256 0.587388 0.695004 0.047 Uiso 1 1 calc R U . . .
C16 C 0.74228(12) 0.49070(16) 0.62875(7) 0.0342(4) Uani 1 1 d . . . . .
H16A H 0.778956 0.564152 0.616996 0.041 Uiso 1 1 calc R U . . .
H16B H 0.790240 0.433650 0.647272 0.041 Uiso 1 1 calc R U . . .
C17 C 0.68844(12) 0.43369(17) 0.57838(8) 0.0371(5) Uani 1 1 d . . . . .
H17A H 0.728047 0.442345 0.542896 0.044 Uiso 1 1 calc R U . . .
H17B H 0.676718 0.346833 0.585576 0.044 Uiso 1 1 calc R U . . .
O2 O 0.40854(7) 0.62637(9) 0.54091(4) 0.0213(2) Uani 1 1 d . . . . .
C18 C 0.32216(11) 0.60148(16) 0.57632(7) 0.0306(4) Uani 1 1 d . . . . .
H18A H 0.343399 0.585888 0.616798 0.037 Uiso 1 1 calc R U . . .
H18B H 0.284480 0.530573 0.561506 0.037 Uiso 1 1 calc R U . . .
C19 C 0.25877(12) 0.71383(17) 0.57208(8) 0.0375(4) Uani 1 1 d . . . . .
H19A H 0.214415 0.721795 0.605686 0.045 Uiso 1 1 calc R U . . .
H19B H 0.217153 0.714440 0.536214 0.045 Uiso 1 1 calc R U . . .
C20 C 0.33703(13) 0.81207(16) 0.57159(8) 0.0346(4) Uani 1 1 d . . . . .
H20A H 0.360663 0.831856 0.611219 0.042 Uiso 1 1 calc R U . . .
H20B H 0.310263 0.886065 0.552953 0.042 Uiso 1 1 calc R U . . .
C21 C 0.42044(12) 0.75783(14) 0.53693(7) 0.0252(4) Uani 1 1 d . . . . .
H21A H 0.415106 0.784429 0.496223 0.030 Uiso 1 1 calc R U . . .
H21B H 0.486866 0.782749 0.552871 0.030 Uiso 1 1 calc R U . . .
O3 O 0.5853(10) 0.6411(11) 0.4659(6) 0.0223(11) Uani 0.693(8) 1 d D U P A 1
C22 C 0.5649(8) 0.7031(7) 0.4116(5) 0.0299(13) Uani 0.693(8) 1 d D U P A 1
H22A H 0.491729 0.707498 0.403188 0.036 Uiso 0.693(8) 1 calc R U P A 1
H22B H 0.598225 0.661817 0.379241 0.036 Uiso 0.693(8) 1 calc R U P A 1
C23 C 0.6091(3) 0.8283(5) 0.4215(2) 0.0392(11) Uani 0.693(8) 1 d D U P A 1
H23A H 0.563673 0.879902 0.444170 0.047 Uiso 0.693(8) 1 calc R U P A 1
H23B H 0.624501 0.868900 0.384688 0.047 Uiso 0.693(8) 1 calc R U P A 1
C24 C 0.7056(3) 0.7956(4) 0.45600(17) 0.0403(10) Uani 0.693(8) 1 d D U P A 1
H24A H 0.758452 0.764982 0.430299 0.048 Uiso 0.693(8) 1 calc R U P A 1
H24B H 0.732015 0.866120 0.477677 0.048 Uiso 0.693(8) 1 calc R U P A 1
C25 C 0.6704(7) 0.6987(7) 0.4962(4) 0.0290(11) Uani 0.693(8) 1 d D U P A 1
H25A H 0.724718 0.639528 0.504131 0.035 Uiso 0.693(8) 1 calc R U P A 1
H25B H 0.648856 0.733932 0.533202 0.035 Uiso 0.693(8) 1 calc R U P A 1
O3' O 0.582(2) 0.648(3) 0.4632(12) 0.021(2) Uani 0.307(8) 1 d D U P A 2
C22' C 0.5610(17) 0.7167(17) 0.4106(10) 0.027(2) Uani 0.307(8) 1 d D U P A 2
H22C H 0.491659 0.749316 0.411236 0.033 Uiso 0.307(8) 1 calc R U P A 2
H22D H 0.566508 0.663447 0.376531 0.033 Uiso 0.307(8) 1 calc R U P A 2
C23' C 0.6354(8) 0.8187(11) 0.4066(4) 0.0358(19) Uani 0.307(8) 1 d D U P A 2
H23C H 0.693169 0.796346 0.382472 0.043 Uiso 0.307(8) 1 calc R U P A 2
H23D H 0.603320 0.892452 0.390619 0.043 Uiso 0.307(8) 1 calc R U P A 2
C24' C 0.6673(7) 0.8359(7) 0.4686(3) 0.0346(16) Uani 0.307(8) 1 d D U P A 2
H24C H 0.617912 0.885006 0.489805 0.041 Uiso 0.307(8) 1 calc R U P A 2
H24D H 0.734438 0.874257 0.471982 0.041 Uiso 0.307(8) 1 calc R U P A 2
C25' C 0.6697(17) 0.7075(15) 0.4899(9) 0.029(2) Uani 0.307(8) 1 d D U P A 2
H25C H 0.732542 0.667152 0.478305 0.035 Uiso 0.307(8) 1 calc R U P A 2
H25D H 0.665693 0.705153 0.532492 0.035 Uiso 0.307(8) 1 calc R U P A 2
O4 O 0.88059(18) 0.5019(3) 0.49900(13) 0.0518(8) Uani 0.5 1 d D U P B -1
C26 C 0.9335(4) 0.5805(6) 0.4646(3) 0.0598(14) Uani 0.5 1 d D U P B -1
H26A H 0.928784 0.663528 0.480064 0.072 Uiso 0.5 1 calc R U P B -1
H26B H 0.904817 0.580034 0.424923 0.072 Uiso 0.5 1 calc R U P B -1
C27 C 1.0413(7) 0.5413(9) 0.4640(5) 0.056(2) Uani 0.5 1 d D U P B -1
H27A H 1.087481 0.611274 0.462814 0.067 Uiso 0.5 1 calc R U P B -1
H27B H 1.054532 0.487574 0.430871 0.067 Uiso 0.5 1 calc R U P B -1
C28 C 1.0510(4) 0.4748(6) 0.5203(3) 0.0692(17) Uani 0.5 1 d D U P B -1
H28A H 1.099989 0.407795 0.517657 0.083 Uiso 0.5 1 calc R U P B -1
H28B H 1.072502 0.529699 0.551875 0.083 Uiso 0.5 1 calc R U P B -1
C29 C 0.9484(6) 0.4287(9) 0.5295(5) 0.054(2) Uani 0.5 1 d D U P B -1
H29A H 0.942949 0.344442 0.515675 0.065 Uiso 0.5 1 calc R U P B -1
H29B H 0.933174 0.430192 0.571095 0.065 Uiso 0.5 1 calc R U P B -1

loop_
_atom_site_aniso_label
_atom_site_aniso_U_11
_atom_site_aniso_U_22
_atom_site_aniso_U_33
_atom_site_aniso_U_23
_atom_site_aniso_U_13
_atom_site_aniso_U_12
P1 0.0259(2) 0.0227(2) 0.0231(2) -0.00234(18) -0.00642(18) 0.00323(18)
B1 0.0365(12) 0.0320(12) 0.0519(14) -0.0123(11) -0.0122(11) -0.0051(10)
B2 0.0536(14) 0.0446(14) 0.0283(11) 0.0079(10) -0.0045(11) 0.0196(12)
C1 0.0239(8) 0.0167(8) 0.0205(8) -0.0023(6) -0.0033(7) 0.0021(6)
Si1 0.0437(3) 0.0243(3) 0.0238(2) 0.0049(2) -0.0089(2) -0.0021(2)
C2 0.0704(14) 0.0498(13) 0.0326(11) 0.0122(10) 0.0117(10) -0.0069(11)
C3 0.0705(14) 0.0248(10) 0.0523(13) 0.0091(9) -0.0172(11) 0.0019(10)
C4 0.0750(15) 0.0535(14) 0.0360(11) 0.0110(10) -0.0237(11) -0.0119(12)
Si2 0.0315(3) 0.0329(3) 0.0321(3) -0.0066(2) 0.0040(2) 0.0084(2)
C5 0.0499(12) 0.0610(15) 0.0539(13) 0.0044(11) 0.0234(10) -0.0005(11)
C6 0.0353(10) 0.0558(14) 0.0625(14) -0.0186(11) 0.0012(10) 0.0164(10)
C7 0.0569(12) 0.0539(14) 0.0368(11) -0.0185(10) 0.0023(9) 0.0144(11)
C8 0.0260(8) 0.0245(9) 0.0243(8) 0.0035(7) -0.0015(7) 0.0029(7)
C9 0.0248(8) 0.0289(10) 0.0357(10) -0.0040(8) 0.0020(8) 0.0023(7)
C10 0.0384(10) 0.0325(10) 0.0343(10) -0.0039(8) 0.0027(8) 0.0049(8)
C11 0.0379(10) 0.0450(12) 0.0334(10) 0.0049(9) 0.0114(8) 0.0130(9)
C12 0.0241(9) 0.0559(14) 0.0492(12) 0.0062(10) 0.0091(8) 0.0029(9)
C13 0.0299(9) 0.0385(11) 0.0409(11) -0.0015(9) -0.0012(8) -0.0024(8)
Mg1 0.0156(3) 0.0174(4) 0.0200(4) -0.0035(3) -0.0017(3) 0.0022(3)
O1 0.0196(5) 0.0227(6) 0.0252(6) -0.0065(5) -0.0067(5) 0.0053(4)
C14 0.0277(8) 0.0284(9) 0.0206(8) -0.0049(7) -0.0027(7) 0.0017(7)
C15 0.0381(10) 0.0516(13) 0.0275(10) 0.0028(9) -0.0069(8) 0.0044(9)
C16 0.0259(8) 0.0413(11) 0.0349(10) -0.0041(8) -0.0133(8) 0.0070(8)
C17 0.0251(9) 0.0380(11) 0.0476(11) -0.0143(9) -0.0156(8) 0.0162(8)
O2 0.0204(5) 0.0180(6) 0.0255(6) -0.0029(5) 0.0026(4) 0.0034(4)
C18 0.0221(8) 0.0328(10) 0.0371(10) -0.0047(8) 0.0087(7) 0.0020(7)
C19 0.0289(9) 0.0397(11) 0.0441(11) -0.0112(9) 0.0066(8) 0.0111(8)
C20 0.0441(10) 0.0270(10) 0.0328(10) -0.0077(8) 0.0052(8) 0.0093(8)
C21 0.0308(8) 0.0176(8) 0.0271(9) -0.0012(7) -0.0021(7) 0.0058(7)
O3 0.0217(19) 0.022(2) 0.023(2) -0.0002(15) -0.0037(16) -0.0017(16)
C22 0.035(2) 0.026(2) 0.029(2) 0.0049(19) -0.0035(17) -0.008(2)
C23 0.044(2) 0.0346(19) 0.039(2) 0.0122(17) 0.0046(16) -0.0098(17)
C24 0.0375(18) 0.039(2) 0.0439(19) 0.0010(16) -0.0011(15) -0.0174(15)
C25 0.0209(17) 0.032(2) 0.033(3) -0.0022(17) -0.0070(17) -0.0124(17)
O3' 0.021(4) 0.021(4) 0.022(4) -0.002(3) -0.004(3) -0.006(3)
C22' 0.035(4) 0.026(4) 0.021(4) 0.008(3) -0.002(3) 0.004(3)
C23' 0.045(4) 0.027(3) 0.035(4) 0.001(3) 0.005(3) -0.013(3)
C24' 0.037(3) 0.029(3) 0.038(3) -0.003(3) 0.005(3) -0.012(3)
C25' 0.025(4) 0.032(4) 0.030(4) -0.002(3) -0.005(3) 0.000(3)
O4 0.0220(13) 0.065(2) 0.0683(19) 0.0261(15) -0.0020(13) -0.0058(13)
C26 0.035(3) 0.083(4) 0.062(3) 0.027(3) 0.011(2) 0.001(3)
C27 0.033(3) 0.082(5) 0.054(3) 0.025(4) -0.010(3) -0.017(3)
C28 0.036(3) 0.088(4) 0.083(4) 0.027(3) -0.008(3) 0.005(3)
C29 0.026(3) 0.059(4) 0.075(4) 0.015(3) -0.007(3) -0.006(3)

loop_
_atom_type_symbol
_atom_type_description
_atom_type_scat_dispersion_real
_atom_type_scat_dispersion_imag
_atom_type_scat_source
C C 0.0033 0.0016 'International Tables Vol C Tables 4.2.6.8 and 6.1.1.4'
H H 0.0000 0.0000 'International Tables Vol C Tables 4.2.6.8 and 6.1.1.4'
B B 0.0013 0.0007 'International Tables Vol C Tables 4.2.6.8 and 6.1.1.4'
O O 0.0106 0.0060 'International Tables Vol C Tables 4.2.6.8 and 6.1.1.4'
Mg Mg 0.0486 0.0363 'International Tables Vol C Tables 4.2.6.8 and 6.1.1.4'
Si Si 0.0817 0.0704 'International Tables Vol C Tables 4.2.6.8 and 6.1.1.4'
P P 0.1023 0.0942 'International Tables Vol C Tables 4.2.6.8 and 6.1.1.4'

loop_
_geom_angle_atom_site_label_1
_geom_angle_atom_site_label_2
_geom_angle_atom_site_label_3
_geom_angle
_geom_angle_site_symmetry_1
_geom_angle_site_symmetry_3
_geom_angle_publ_flag
B1 P1 B2 114.18(11) . . ?
B1 P1 C1 111.60(8) . . ?
B1 P1 C8 108.15(9) . . ?
B2 P1 C1 114.01(9) . . ?
B2 P1 C8 103.17(9) . . ?
C1 P1 C8 104.72(7) . . ?
P1 B1 H1A 111.3(10) . . ?
P1 B1 H1B 104.5(10) . . ?
P1 B1 H1C 105.9(9) . . ?
H1A B1 H1B 110.3(14) . . ?
H1A B1 H1C 111.3(14) . . ?
H1B B1 H1C 113.2(13) . . ?
P1 B2 H2A 109.5(10) . . ?
P1 B2 H2B 107.4(9) . . ?
P1 B2 H2C 100.3(10) . . ?
H2A B2 H2B 111.3(13) . . ?
H2A B2 H2C 114.2(13) . . ?
H2B B2 H2C 113.3(13) . . ?
P1 C1 H1 104.3 . . ?
P1 C1 Si1 114.30(8) . . ?
P1 C1 Si2 112.61(8) . . ?
H1 C1 Si1 104.3 . . ?
H1 C1 Si2 104.3 . . ?
Si1 C1 Si2 115.45(8) . . ?
C1 Si1 C2 114.17(8) . . ?
C1 Si1 C3 111.43(8) . . ?
C1 Si1 C4 110.29(8) . . ?
C2 Si1 C3 108.17(10) . . ?
C2 Si1 C4 104.17(10) . . ?
C3 Si1 C4 108.22(9) . . ?
Si1 C2 H2D 109.5 . . ?
Si1 C2 H2E 109.5 . . ?
Si1 C2 H2F 109.5 . . ?
H2D C2 H2E 109.5 . . ?
H2D C2 H2F 109.5 . . ?
H2E C2 H2F 109.5 . . ?
Si1 C3 H3A 109.5 . . ?
Si1 C3 H3B 109.5 . . ?
Si1 C3 H3C 109.5 . . ?
H3A C3 H3B 109.5 . . ?
H3A C3 H3C 109.5 . . ?
H3B C3 H3C 109.5 . . ?
Si1 C4 H4A 109.5 . . ?
Si1 C4 H4B 109.5 . . ?
Si1 C4 H4C 109.5 . . ?
H4A C4 H4B 109.5 . . ?
H4A C4 H4C 109.5 . . ?
H4B C4 H4C 109.5 . . ?
C1 Si2 C5 110.41(8) . . ?
C1 Si2 C6 111.82(8) . . ?
C1 Si2 C7 113.50(8) . . ?
C5 Si2 C6 103.71(10) . . ?
C5 Si2 C7 110.35(10) . . ?
C6 Si2 C7 106.55(9) . . ?
Si2 C5 H5A 109.5 . . ?
Si2 C5 H5B 109.5 . . ?
Si2 C5 H5C 109.5 . . ?
H5A C5 H5B 109.5 . . ?
H5A C5 H5C 109.5 . . ?
H5B C5 H5C 109.5 . . ?
Si2 C6 H6A 109.5 . . ?
Si2 C6 H6B 109.5 . . ?
Si2 C6 H6C 109.5 . . ?
H6A C6 H6B 109.5 . . ?
H6A C6 H6C 109.5 . . ?
H6B C6 H6C 109.5 . . ?
Si2 C7 H7A 109.5 . . ?
Si2 C7 H7B 109.5 . . ?
Si2 C7 H7C 109.5 . . ?
H7A C7 H7B 109.5 . . ?
H7A C7 H7C 109.5 . . ?
H7B C7 H7C 109.5 . . ?
P1 C8 C9 124.00(12) . . ?
P1 C8 C13 118.72(13) . . ?
C9 C8 C13 117.15(15) . . ?
C8 C9 H9 119.1 . . ?
C8 C9 C10 121.73(15) . . ?
H9 C9 C10 119.1 . . ?
C9 C10 H10 119.8 . . ?
C9 C10 C11 120.32(17) . . ?
H10 C10 C11 119.8 . . ?
C10 C11 H11 120.5 . . ?
C10 C11 C12 119.02(17) . . ?
H11 C11 C12 120.5 . . ?
C11 C12 H12 119.7 . . ?
C11 C12 C13 120.68(17) . . ?
H12 C12 C13 119.7 . . ?
C8 C13 C12 121.07(17) . . ?
C8 C13 H13 119.5 . . ?
C12 C13 H13 119.5 . . ?
O1 Mg1 O1 180.0 . 3_666 ?
O1 Mg1 O2 88.90(4) . . ?
O1 Mg1 O2 91.09(4) 3_666 . ?
O1 Mg1 O2 88.91(4) 3_666 3_666 ?
O1 Mg1 O2 91.10(4) . 3_666 ?
O1 Mg1 O3 89.7(3) . . ?
O1 Mg1 O3 90.3(3) 3_666 . ?
O1 Mg1 O3 89.7(3) 3_666 3_666 ?
O1 Mg1 O3 90.3(3) . 3_666 ?
O1 Mg1 O3' 91.8(6) . . ?
O1 Mg1 O3' 88.2(6) 3_666 . ?
O1 Mg1 O3' 91.8(6) 3_666 3_666 ?
O1 Mg1 O3' 88.2(6) . 3_666 ?
O2 Mg1 O2 180.0 . 3_666 ?
O2 Mg1 O3 89.7(5) . . ?
O2 Mg1 O3 90.3(5) 3_666 . ?
O2 Mg1 O3 90.3(5) . 3_666 ?
O2 Mg1 O3 89.7(5) 3_666 3_666 ?
O2 Mg1 O3' 88.4(12) . . ?
O2 Mg1 O3' 91.6(12) 3_666 . ?
O2 Mg1 O3' 91.6(12) . 3_666 ?
O2 Mg1 O3' 88.4(12) 3_666 3_666 ?
O3 Mg1 O3 180.0 . 3_666 ?
O3 Mg1 O3' 177.5(12) . 3_666 ?
O3 Mg1 O3' 2.5(12) 3_666 3_666 ?
O3' Mg1 O3' 180.0 . 3_666 ?
Mg1 O1 C14 125.93(8) . . ?
Mg1 O1 C17 125.54(9) . . ?
C14 O1 C17 108.53(11) . . ?
O1 C14 H14A 110.5 . . ?
O1 C14 H14B 110.5 . . ?
O1 C14 C15 106.00(13) . . ?
H14A C14 H14B 108.7 . . ?
H14A C14 C15 110.5 . . ?
H14B C14 C15 110.5 . . ?
C14 C15 H15A 111.1 . . ?
C14 C15 H15B 111.1 . . ?
C14 C15 C16 103.24(13) . . ?
H15A C15 H15B 109.1 . . ?
H15A C15 C16 111.1 . . ?
H15B C15 C16 111.1 . . ?
C15 C16 H16A 111.3 . . ?
C15 C16 H16B 111.3 . . ?
C15 C16 C17 102.49(13) . . ?
H16A C16 H16B 109.2 . . ?
H16A C16 C17 111.3 . . ?
H16B C16 C17 111.3 . . ?
O1 C17 C16 105.27(13) . . ?
O1 C17 H17A 110.7 . . ?
O1 C17 H17B 110.7 . . ?
C16 C17 H17A 110.7 . . ?
C16 C17 H17B 110.7 . . ?
H17A C17 H17B 108.8 . . ?
Mg1 O2 C18 127.01(9) . . ?
Mg1 O2 C21 124.82(9) . . ?
C18 O2 C21 108.15(11) . . ?
O2 C18 H18A 110.8 . . ?
O2 C18 H18B 110.8 . . ?
O2 C18 C19 104.70(13) . . ?
H18A C18 H18B 108.9 . . ?
H18A C18 C19 110.8 . . ?
H18B C18 C19 110.8 . . ?
C18 C19 H19A 111.3 . . ?
C18 C19 H19B 111.3 . . ?
C18 C19 C20 102.28(13) . . ?
H19A C19 H19B 109.2 . . ?
H19A C19 C20 111.3 . . ?
H19B C19 C20 111.3 . . ?
C19 C20 H20A 111.1 . . ?
C19 C20 H20B 111.1 . . ?
C19 C20 C21 103.35(13) . . ?
H20A C20 H20B 109.1 . . ?
H20A C20 C21 111.1 . . ?
H20B C20 C21 111.1 . . ?
O2 C21 C20 106.33(13) . . ?
O2 C21 H21A 110.5 . . ?
O2 C21 H21B 110.5 . . ?
C20 C21 H21A 110.5 . . ?
C20 C21 H21B 110.5 . . ?
H21A C21 H21B 108.7 . . ?
Mg1 O3 C22 125.9(6) . . ?
Mg1 O3 C25 124.2(6) . . ?
C22 O3 C25 109.7(4) . . ?
O3 C22 H22A 111.0 . . ?
O3 C22 H22B 111.0 . . ?
O3 C22 C23 103.6(6) . . ?
H22A C22 H22B 109.0 . . ?
H22A C22 C23 111.0 . . ?
H22B C22 C23 111.0 . . ?
C22 C23 H23A 111.7 . . ?
C22 C23 H23B 111.7 . . ?
C22 C23 C24 100.3(5) . . ?
H23A C23 H23B 109.5 . . ?
H23A C23 C24 111.7 . . ?
H23B C23 C24 111.7 . . ?
C23 C24 H24A 111.2 . . ?
C23 C24 H24B 111.2 . . ?
C23 C24 C25 102.9(4) . . ?
H24A C24 H24B 109.1 . . ?
H24A C24 C25 111.2 . . ?
H24B C24 C25 111.2 . . ?
O3 C25 C24 105.1(4) . . ?
O3 C25 H25A 110.7 . . ?
O3 C25 H25B 110.7 . . ?
C24 C25 H25A 110.7 . . ?
C24 C25 H25B 110.7 . . ?
H25A C25 H25B 108.8 . . ?
Mg1 O3' C22' 129.9(13) . . ?
Mg1 O3' C25' 125.4(13) . . ?
C22' O3' C25' 104.6(9) . . ?
O3' C22' H22C 109.8 . . ?
O3' C22' H22D 109.8 . . ?
O3' C22' C23' 109.3(10) . . ?
H22C C22' H22D 108.3 . . ?
H22C C22' C23' 109.8 . . ?
H22D C22' C23' 109.8 . . ?
C22' C23' H23C 111.4 . . ?
C22' C23' H23D 111.4 . . ?
C22' C23' C24' 102.1(9) . . ?
H23C C23' H23D 109.2 . . ?
H23C C23' C24' 111.4 . . ?
H23D C23' C24' 111.4 . . ?
C23' C24' H24C 111.5 . . ?
C23' C24' H24D 111.5 . . ?
C23' C24' C25' 101.4(9) . . ?
H24C C24' H24D 109.3 . . ?
H24C C24' C25' 111.5 . . ?
H24D C24' C25' 111.5 . . ?
O3' C25' C24' 106.0(12) . . ?
O3' C25' H25C 110.5 . . ?
O3' C25' H25D 110.5 . . ?
C24' C25' H25C 110.5 . . ?
C24' C25' H25D 110.5 . . ?
H25C C25' H25D 108.7 . . ?
C26 O4 C29 109.1(5) . . ?
O4 C26 H26A 110.0 . . ?
O4 C26 H26B 110.0 . . ?
O4 C26 C27 108.7(5) . . ?
H26A C26 H26B 108.3 . . ?
H26A C26 C27 110.0 . . ?
H26B C26 C27 110.0 . . ?
C26 C27 H27A 111.5 . . ?
C26 C27 H27B 111.5 . . ?
C26 C27 C28 101.5(7) . . ?
H27A C27 H27B 109.3 . . ?
H27A C27 C28 111.5 . . ?
H27B C27 C28 111.5 . . ?
C27 C28 H28A 111.1 . . ?
C27 C28 H28B 111.1 . . ?
C27 C28 C29 103.3(6) . . ?
H28A C28 H28B 109.1 . . ?
H28A C28 C29 111.1 . . ?
H28B C28 C29 111.1 . . ?
O4 C29 C28 108.4(7) . . ?
O4 C29 H29A 110.0 . . ?
O4 C29 H29B 110.0 . . ?
C28 C29 H29A 110.0 . . ?
C28 C29 H29B 110.0 . . ?
H29A C29 H29B 108.4 . . ?

loop_
_geom_bond_atom_site_label_1
_geom_bond_atom_site_label_2
_geom_bond_distance
_geom_bond_site_symmetry_2
_geom_bond_publ_flag
P1 B1 1.946(2) . ?
P1 B2 1.938(2) . ?
P1 C1 1.8501(14) . ?
P1 C8 1.8305(17) . ?
B1 H1A 1.14(2) . ?
B1 H1B 1.081(19) . ?
B1 H1C 1.131(19) . ?
B2 H2A 1.18(2) . ?
B2 H2B 1.175(19) . ?
B2 H2C 1.099(18) . ?
C1 H1 1.000 . ?
C1 Si1 1.8867(15) . ?
C1 Si2 1.8933(16) . ?
Si1 C2 1.859(2) . ?
Si1 C3 1.8579(19) . ?
Si1 C4 1.8741(18) . ?
C2 H2D 0.980 . ?
C2 H2E 0.980 . ?
C2 H2F 0.980 . ?
C3 H3A 0.980 . ?
C3 H3B 0.980 . ?
C3 H3C 0.980 . ?
C4 H4A 0.980 . ?
C4 H4B 0.980 . ?
C4 H4C 0.980 . ?
Si2 C5 1.860(2) . ?
Si2 C6 1.8692(18) . ?
Si2 C7 1.8619(19) . ?
C5 H5A 0.980 . ?
C5 H5B 0.980 . ?
C5 H5C 0.980 . ?
C6 H6A 0.980 . ?
C6 H6B 0.980 . ?
C6 H6C 0.980 . ?
C7 H7A 0.980 . ?
C7 H7B 0.980 . ?
C7 H7C 0.980 . ?
C8 C9 1.385(2) . ?
C8 C13 1.390(2) . ?
C9 H9 0.950 . ?
C9 C10 1.374(2) . ?
C10 H10 0.950 . ?
C10 C11 1.377(2) . ?
C11 H11 0.950 . ?
C11 C12 1.370(3) . ?
C12 H12 0.950 . ?
C12 C13 1.382(3) . ?
C13 H13 0.950 . ?
Mg1 O1 2.0750(9) . ?
Mg1 O1 2.0750(9) 3_666 ?
Mg1 O2 2.0939(10) . ?
Mg1 O2 2.0940(10) 3_666 ?
Mg1 O3 2.095(5) . ?
Mg1 O3 2.095(5) 3_666 ?
Mg1 O3' 2.151(11) . ?
Mg1 O3' 2.151(11) 3_666 ?
O1 C14 1.4621(18) . ?
O1 C17 1.4569(18) . ?
C14 H14A 0.990 . ?
C14 H14B 0.990 . ?
C14 C15 1.507(2) . ?
C15 H15A 0.990 . ?
C15 H15B 0.990 . ?
C15 C16 1.508(2) . ?
C16 H16A 0.990 . ?
C16 H16B 0.990 . ?
C16 C17 1.498(2) . ?
C17 H17A 0.990 . ?
C17 H17B 0.990 . ?
O2 C18 1.4508(18) . ?
O2 C21 1.4689(18) . ?
C18 H18A 0.990 . ?
C18 H18B 0.990 . ?
C18 C19 1.506(2) . ?
C19 H19A 0.990 . ?
C19 H19B 0.990 . ?
C19 C20 1.506(2) . ?
C20 H20A 0.990 . ?
C20 H20B 0.990 . ?
C20 C21 1.507(2) . ?
C21 H21A 0.990 . ?
C21 H21B 0.990 . ?
O3 C22 1.455(6) . ?
O3 C25 1.467(6) . ?
C22 H22A 0.990 . ?
C22 H22B 0.990 . ?
C22 C23 1.523(7) . ?
C23 H23A 0.990 . ?
C23 H23B 0.990 . ?
C23 C24 1.542(5) . ?
C24 H24A 0.990 . ?
C24 H24B 0.990 . ?
C24 C25 1.503(6) . ?
C25 H25A 0.990 . ?
C25 H25B 0.990 . ?
O3' C22' 1.460(12) . ?
O3' C25' 1.470(13) . ?
C22' H22C 0.990 . ?
C22' H22D 0.990 . ?
C22' C23' 1.507(13) . ?
C23' H23C 0.990 . ?
C23' H23D 0.990 . ?
C23' C24' 1.505(10) . ?
C24' H24C 0.990 . ?
C24' H24D 0.990 . ?
C24' C25' 1.507(12) . ?
C25' H25C 0.990 . ?
C25' H25D 0.990 . ?
O4 C26 1.383(6) . ?
O4 C29 1.394(9) . ?
C26 H26A 0.990 . ?
C26 H26B 0.990 . ?
C26 C27 1.498(9) . ?
C27 H27A 0.990 . ?
C27 H27B 0.990 . ?
C27 C28 1.502(10) . ?
C28 H28A 0.990 . ?
C28 H28B 0.990 . ?
C28 C29 1.476(9) . ?
C29 H29A 0.990 . ?
C29 H29B 0.990 . ?

loop_
_geom_torsion_atom_site_label_1
_geom_torsion_atom_site_label_2
_geom_torsion_atom_site_label_3
_geom_torsion_atom_site_label_4
_geom_torsion
_geom_torsion_site_symmetry_1
_geom_torsion_site_symmetry_2
_geom_torsion_site_symmetry_3
_geom_torsion_site_symmetry_4
_geom_torsion_publ_flag
B1 P1 C1 Si1 -45.70(12) . . . . ?
B1 P1 C1 Si2 88.63(11) . . . . ?
B2 P1 C1 Si1 -176.90(10) . . . . ?
B2 P1 C1 Si2 -42.57(12) . . . . ?
C8 P1 C1 Si1 71.07(9) . . . . ?
C8 P1 C1 Si2 -154.59(8) . . . . ?
P1 C1 Si1 C2 -38.20(12) . . . . ?
P1 C1 Si1 C3 84.71(11) . . . . ?
P1 C1 Si1 C4 -155.06(10) . . . . ?
Si2 C1 Si1 C2 -171.20(9) . . . . ?
Si2 C1 Si1 C3 -48.29(11) . . . . ?
Si2 C1 Si1 C4 71.93(11) . . . . ?
P1 C1 Si2 C5 75.65(11) . . . . ?
P1 C1 Si2 C6 -169.43(9) . . . . ?
P1 C1 Si2 C7 -48.85(11) . . . . ?
Si1 C1 Si2 C5 -150.58(10) . . . . ?
Si1 C1 Si2 C6 -35.66(12) . . . . ?
Si1 C1 Si2 C7 84.92(11) . . . . ?
B1 P1 C8 C9 154.43(15) . . . . ?
B1 P1 C8 C13 -29.79(16) . . . . ?
B2 P1 C8 C9 -84.28(16) . . . . ?
B2 P1 C8 C13 91.50(16) . . . . ?
C1 P1 C8 C9 35.30(16) . . . . ?
C1 P1 C8 C13 -148.92(13) . . . . ?
P1 C8 C9 C10 177.81(13) . . . . ?
C13 C8 C9 C10 2.0(3) . . . . ?
C8 C9 C10 C11 -1.1(3) . . . . ?
C9 C10 C11 C12 -0.7(3) . . . . ?
C10 C11 C12 C13 1.5(3) . . . . ?
C11 C12 C13 C8 -0.6(3) . . . . ?
P1 C8 C13 C12 -177.21(14) . . . . ?
C9 C8 C13 C12 -1.1(3) . . . . ?
Mg1 O1 C14 C15 174.33(10) . . . . ?
C17 O1 C14 C15 -4.70(17) . . . . ?
O1 C14 C15 C16 26.25(18) . . . . ?
C14 C15 C16 C17 -37.23(18) . . . . ?
Mg1 O1 C17 C16 161.92(11) . . . . ?
C14 O1 C17 C16 -19.05(18) . . . . ?
C15 C16 C17 O1 34.91(18) . . . . ?
Mg1 O2 C18 C19 -154.99(10) . . . . ?
C21 O2 C18 C19 23.50(15) . . . . ?
O2 C18 C19 C20 -37.47(16) . . . . ?
C18 C19 C20 C21 36.84(17) . . . . ?
Mg1 O2 C21 C20 178.48(9) . . . . ?
C18 O2 C21 C20 -0.05(16) . . . . ?
C19 C20 C21 O2 -23.26(16) . . . . ?
Mg1 O3 C22 C23 152.0(11) . . . . ?
C25 O3 C22 C23 -23.3(14) . . . . ?
O3 C22 C23 C24 39.2(11) . . . . ?
C22 C23 C24 C25 -41.2(8) . . . . ?
Mg1 O3 C25 C24 -178.6(10) . . . . ?
C22 O3 C25 C24 -3.2(14) . . . . ?
C23 C24 C25 O3 28.0(11) . . . . ?
Mg1 O3' C22' C23' 175(3) . . . . ?
C25' O3' C22' C23' -1(3) . . . . ?
O3' C22' C23' C24' -23(3) . . . . ?
C22' C23' C24' C25' 37.4(18) . . . . ?
Mg1 O3' C25' C24' -151(2) . . . . ?
C22' O3' C25' C24' 26(3) . . . . ?
C23' C24' C25' O3' -40(2) . . . . ?
C29 O4 C26 C27 11.3(6) . . . . ?
O4 C26 C27 C28 -25.5(10) . . . . ?
C26 C27 C28 C29 28.9(12) . . . . ?
C26 O4 C29 C28 8.4(9) . . . . ?
C27 C28 C29 O4 -24.1(13) . . . . ?
